data_4033169
loop_
_publ_author_name
'Bulman Page, Philip C.'
'Goodyear, Ross L.'
'Horton, Alexandra E.'
'Chan, Yohan'
'Karim, Rehana'
'O'Connell, Maria A'
'Hamilton, Christopher'
'Slawin, Alexandra M. Z.'
'Buckley, Benjamin R.'
'Allin, Steven M.'

_publ_section_title
;
 Formal Total Synthesis of (+)-C9-Deoxyomuralide from l-Leucine Using a
 Double Sacrificial Chirality Transfer Approach.
;
_journal_issue 23
_journal_name_full 'The Journal of organic chemistry'
_journal_page_first 12209
_journal_page_last 12223
_journal_paper_doi 10.1021/acs.joc.7b02078
_journal_volume 82
_journal_year 2017
_chemical_absolute_configuration unk
_chemical_formula_moiety 'C25.25 H28.5 Cl0.5 N2 O7'
_chemical_formula_sum 'C25.25 H28.5 Cl0.5 N2 O7'
_chemical_formula_weight 489.74
_space_group_crystal_system monoclinic
_space_group_IT_number 4
_space_group_name_Hall 'P 2yb'
_space_group_name_H-M_alt 'P 1 21 1'
_symmetry_space_group_name_Hall 'P 2yb'
_symmetry_space_group_name_H-M 'P 1 21 1'
_atom_sites_solution_hydrogens geom
_atom_sites_solution_primary direct
_atom_sites_solution_secondary difmap
_audit_creation_date 2017-03-23
_audit_creation_method 'by CrystalStructure 4.2'
_cell_angle_alpha 90.0000
_cell_angle_beta 109.783(16)
_cell_angle_gamma 90.0000
_cell_formula_units_Z 4
_cell_length_a 8.954(6)
_cell_length_b 30.616(17)
_cell_length_c 10.213(7)
_cell_measurement_reflns_used 2484
_cell_measurement_temperature 173
_cell_measurement_theta_max 68.25
_cell_measurement_theta_min 21.31
_cell_volume 2635(3)
_computing_cell_refinement 'CrystalClear-SM Expert 2.0 r2'
_computing_data_collection 'CrystalClear-SM Expert 2.0 r2 (Rigaku, 2009)'
_computing_data_reduction 'CrystalClear-SM Expert 2.0 r2'
_computing_molecular_graphics 'CrystalStructure 4.2'
_computing_publication_material 'CrystalStructure 4.2 (Rigaku, 2015)'
_computing_structure_refinement 'SHELXL Version 2014/7 (Sheldrick, 2008)'
_computing_structure_solution 'SIR2004 (Burla, et al., 2005)'
_diffrn_ambient_temperature 173
_diffrn_detector_area_resol_mean 29.257
_diffrn_measured_fraction_theta_full 0.945
_diffrn_measured_fraction_theta_max 0.942
_diffrn_measurement_device_type 'Rigaku Saturn70'
_diffrn_measurement_method \w
_diffrn_radiation_type 'Cu K\a'
_diffrn_radiation_wavelength 1.54187
_diffrn_reflns_av_R_equivalents 0.1710
_diffrn_reflns_Laue_measured_fraction_full 0.945
_diffrn_reflns_Laue_measured_fraction_max 0.942
_diffrn_reflns_limit_h_max 10
_diffrn_reflns_limit_h_min -10
_diffrn_reflns_limit_k_max 36
_diffrn_reflns_limit_k_min -35
_diffrn_reflns_limit_l_max 12
_diffrn_reflns_limit_l_min -12
_diffrn_reflns_number 32368
_diffrn_reflns_point_group_measured_fraction_full 0.917
_diffrn_reflns_point_group_measured_fraction_max 0.913
_diffrn_reflns_theta_full 67.687
_diffrn_reflns_theta_max 67.984
_diffrn_reflns_theta_min 2.887
_diffrn_standards_number 0
_exptl_absorpt_coefficient_mu 1.199
_exptl_absorpt_correction_T_max 0.988
_exptl_absorpt_correction_T_min 0.608
_exptl_absorpt_correction_type multi-scan
_exptl_absorpt_process_details 'REQAB (Rigaku, 1998)'
_exptl_crystal_colour colorless
_exptl_crystal_density_diffrn 1.235
_exptl_crystal_density_method 'not measured'
_exptl_crystal_description platelet
_exptl_crystal_F_000 1034.00
_exptl_crystal_size_max 0.180
_exptl_crystal_size_mid 0.030
_exptl_crystal_size_min 0.010
_refine_diff_density_max 1.35
_refine_diff_density_min -0.53
_refine_ls_abs_structure_details
;
 Flack x determined using 1726 quotients [(I+)-(I-)]/[(I+)+(I-)]
 (Parsons, Flack and Wagner, Acta Cryst. B69 (2013) 249-259).
;
_refine_ls_abs_structure_Flack 0.39(5)
_refine_ls_extinction_coef 0.024(4)
_refine_ls_extinction_method SHELXL
_refine_ls_goodness_of_fit_ref 1.628
_refine_ls_hydrogen_treatment constr
_refine_ls_number_parameters 643
_refine_ls_number_reflns 8777
_refine_ls_number_restraints 1
_refine_ls_R_factor_all 0.2097
_refine_ls_R_factor_gt 0.1909
_refine_ls_shift/su_max 0.003
_refine_ls_structure_factor_coef Fsqd
_refine_ls_weighting_details 'w = 1/[\s^2^(Fo^2^)+(0.2000P)^2^] where P=(Fo^2^+2Fc^2^)/3'
_refine_ls_weighting_scheme calc
_refine_ls_wR_factor_gt 0.4314
_refine_ls_wR_factor_ref 0.4524
_reflns_Friedel_coverage 0.899
_reflns_Friedel_fraction_full 0.887
_reflns_Friedel_fraction_max 0.882
_reflns_number_gt 6314
_reflns_number_total 8777
_reflns_threshold_expression F^2^>2.0\s(F^2^)
_cod_data_source_file jo7b02078_si_002.cif
_cod_data_source_block 15a
_cod_depositor_comments
;
The following automatic conversions were performed:

'_chemical_absolute_configuration' value ' unk' changed to 'unk'
according to
/home/data/users/saulius/crontab/automatic-downloads/rss-feeds/ACS/lib/dictionaries/cif_core.dic
dictionary named 'cif_core.dic' version 2.4.2 from 2011-04-26.

Automatic conversion script
Id: cif_fix_values 4973 2017-02-22 13:04:09Z antanas 

 Adding full bibliography for 4033169--4033173.cif.
;
_cod_original_cell_volume 2634(3)
_cod_database_code 4033169

loop_
_space_group_symop_id
_space_group_symop_operation_xyz
1 +X,+Y,+Z
2 -X,1/2+Y,-Z

loop_
_atom_site_label
_atom_site_type_symbol
_atom_site_fract_x
_atom_site_fract_y
_atom_site_fract_z
_atom_site_U_iso_or_equiv
_atom_site_adp_type
_atom_site_occupancy
_atom_site_site_symmetry_order
_atom_site_calc_flag
_atom_site_refinement_flags_posn
_atom_site_refinement_flags_adp
_atom_site_refinement_flags_occupancy
Cl1 Cl 0.3481(10) 0.6454(3) 0.4113(8) 0.083(2) Uani 0.5 1 d . . P
Cl2 Cl 0.1437(16) 0.7053(5) 0.2102(18) 0.172(9) Uani 0.5 1 d . . P
O2 O 0.1290(15) 0.1254(3) -0.0587(15) 0.088(4) Uani 1 1 d . . .
O4 O 0.6678(11) 0.0772(3) 0.0602(11) 0.060(2) Uani 1 1 d . . .
H4 H 0.7208 0.0501 0.1021 0.072 Uiso 1 1 calc R U .
O14 O 0.0017(16) -0.0760(4) 0.2309(13) 0.088(4) Uani 1 1 d . . .
O18 O 0.4144(12) 0.1734(3) 0.1964(11) 0.064(3) Uani 1 1 d . . .
O19 O 0.4803(11) 0.1040(3) 0.2612(10) 0.060(2) Uani 1 1 d . . .
O24 O 1.0953(16) -0.0415(4) 0.5771(14) 0.084(3) Uani 1 1 d . . .
O25 O 0.9257(18) -0.0941(4) 0.5123(15) 0.093(4) Uani 1 1 d . . .
O32 O -0.2268(13) 0.1491(4) 0.2458(12) 0.076(3) Uani 1 1 d . . .
O34 O 0.3044(11) 0.2061(3) 0.4079(11) 0.059(2) Uani 1 1 d . . .
H34 H 0.3211 0.1918 0.3280 0.071 Uiso 1 1 calc R U .
O44 O -0.3811(16) 0.3564(3) 0.5563(14) 0.083(3) Uani 1 1 d . . .
O48 O 0.0510(15) 0.1090(4) 0.5381(11) 0.077(3) Uani 1 1 d . . .
O49 O 0.1183(14) 0.1781(3) 0.5988(10) 0.068(3) Uani 1 1 d . . .
O54 O 0.7104(18) 0.3269(4) 0.9133(15) 0.088(3) Uani 1 1 d . . .
O55 O 0.5435(17) 0.3790(4) 0.8511(15) 0.092(4) Uani 1 1 d . . .
N1 N 0.2504(13) 0.0639(4) -0.1014(13) 0.058(3) Uani 1 1 d . . .
N24 N 0.9599(19) -0.0550(4) 0.5134(17) 0.072(4) Uani 1 1 d . . .
N31 N -0.1131(13) 0.2165(3) 0.2331(13) 0.057(3) Uani 1 1 d . . .
N54 N 0.5791(18) 0.3404(4) 0.8499(13) 0.064(3) Uani 1 1 d . . .
C2 C 0.2517(19) 0.1047(5) -0.0515(15) 0.061(3) Uani 1 1 d . . .
C3 C 0.417(2) 0.1188(4) 0.0222(19) 0.067(4) Uani 1 1 d . . .
C4 C 0.5086(16) 0.0759(5) 0.0522(15) 0.056(3) Uani 1 1 d . . .
C5 C 0.4089(19) 0.0445(5) -0.0654(15) 0.062(4) Uani 1 1 d . . .
H5 H 0.4065 0.0152 -0.0233 0.074 Uiso 1 1 calc R U .
C6 C 0.466(3) 0.0387(6) -0.1891(19) 0.085(5) Uani 1 1 d . . .
H6A H 0.3729 0.0297 -0.2697 0.102 Uiso 1 1 calc R U .
H6B H 0.4992 0.0677 -0.2116 0.102 Uiso 1 1 calc R U .
C7 C 0.596(3) 0.0077(6) -0.179(2) 0.095(6) Uani 1 1 d . . .
H7 H 0.6896 0.0172 -0.0988 0.115 Uiso 1 1 calc R U .
C8 C 0.647(3) 0.0077(7) -0.309(3) 0.108(8) Uani 1 1 d . . .
H8A H 0.7327 -0.0134 -0.2963 0.129 Uiso 1 1 calc R U .
H8B H 0.5560 -0.0004 -0.3911 0.129 Uiso 1 1 calc R U .
H8C H 0.6836 0.0369 -0.3227 0.129 Uiso 1 1 calc R U .
C9 C 0.548(4) -0.0397(7) -0.144(3) 0.124(9) Uani 1 1 d . . .
H9A H 0.6342 -0.0602 -0.1373 0.148 Uiso 1 1 calc R U .
H9B H 0.5289 -0.0389 -0.0548 0.148 Uiso 1 1 calc R U .
H9C H 0.4511 -0.0493 -0.2174 0.148 Uiso 1 1 calc R U .
C10 C 0.1032(19) 0.0376(5) -0.1671(15) 0.064(4) Uani 1 1 d . . .
H10A H 0.0104 0.0573 -0.1999 0.077 Uiso 1 1 calc R U .
H10B H 0.1118 0.0217 -0.2487 0.077 Uiso 1 1 calc R U .
C11 C 0.0801(18) 0.0066(5) -0.0682(16) 0.062(3) Uani 1 1 d . . .
C12 C 0.026(2) 0.0214(5) 0.047(2) 0.079(5) Uani 1 1 d . . .
H12 H 0.0106 0.0517 0.0575 0.094 Uiso 1 1 calc R U .
C13 C -0.001(2) -0.0069(5) 0.1353(18) 0.073(4) Uani 1 1 d . . .
H13 H -0.0424 0.0036 0.2035 0.087 Uiso 1 1 calc R U .
C14 C 0.029(2) -0.0508(6) 0.1315(19) 0.072(4) Uani 1 1 d . . .
C15 C 0.081(2) -0.0672(5) 0.0301(18) 0.073(4) Uani 1 1 d . . .
H15 H 0.1006 -0.0976 0.0265 0.088 Uiso 1 1 calc R U .
C16 C 0.106(2) -0.0379(6) -0.072(2) 0.077(5) Uani 1 1 d . . .
H16 H 0.1412 -0.0494 -0.1430 0.093 Uiso 1 1 calc R U .
C17 C 0.004(2) -0.1223(5) 0.218(2) 0.082(5) Uani 1 1 d . . .
H17A H -0.0174 -0.1358 0.2972 0.098 Uiso 1 1 calc R U .
H17B H -0.0769 -0.1313 0.1313 0.098 Uiso 1 1 calc R U .
H17C H 0.1090 -0.1316 0.2184 0.098 Uiso 1 1 calc R U .
C18 C 0.4346(18) 0.1361(4) 0.1612(16) 0.061(3) Uani 1 1 d . . .
C20 C 0.4873(16) 0.0625(4) 0.1929(15) 0.052(3) Uani 1 1 d . . .
H20 H 0.3815 0.0480 0.1705 0.062 Uiso 1 1 calc R U .
C21 C 0.608(2) 0.0327(4) 0.2841(18) 0.065(4) Uani 1 1 d . . .
C22 C 0.7507(16) 0.0478(4) 0.3689(15) 0.053(3) Uani 1 1 d . . .
H22 H 0.7736 0.0782 0.3746 0.063 Uiso 1 1 calc R U .
C23 C 0.8596(18) 0.0189(4) 0.4450(14) 0.052(3) Uani 1 1 d . . .
H23 H 0.9546 0.0298 0.5112 0.062 Uiso 1 1 calc R U .
C24 C 0.839(2) -0.0255(5) 0.4310(16) 0.066(4) Uani 1 1 d . . .
C25 C 0.6914(18) -0.0421(4) 0.3437(18) 0.064(4) Uani 1 1 d . . .
H25 H 0.6713 -0.0726 0.3358 0.077 Uiso 1 1 calc R U .
C26 C 0.5761(19) -0.0121(5) 0.2698(18) 0.067(4) Uani 1 1 d . . .
H26 H 0.4760 -0.0222 0.2098 0.080 Uiso 1 1 calc R U .
C27 C 0.4544(19) 0.1512(4) -0.0711(13) 0.058(3) Uani 1 1 d . . .
H27A H 0.4406 0.1375 -0.1612 0.070 Uiso 1 1 calc R U .
H27B H 0.3826 0.1762 -0.0846 0.070 Uiso 1 1 calc R U .
H27C H 0.5644 0.1611 -0.0289 0.070 Uiso 1 1 calc R U .
C32 C -0.1122(17) 0.1753(5) 0.2774(18) 0.064(4) Uani 1 1 d . . .
C33 C 0.0537(15) 0.1611(4) 0.3576(13) 0.048(3) Uani 1 1 d . . .
C34 C 0.1377(16) 0.2078(4) 0.3864(14) 0.052(3) Uani 1 1 d . . .
C35 C 0.0414(16) 0.2377(4) 0.2712(15) 0.054(3) Uani 1 1 d . . .
H35 H 0.0339 0.2669 0.3121 0.065 Uiso 1 1 calc R U .
C36 C 0.0930(18) 0.2443(5) 0.1448(17) 0.066(4) Uani 1 1 d . . .
H36A H -0.0010 0.2522 0.0639 0.079 Uiso 1 1 calc R U .
H36B H 0.1350 0.2163 0.1230 0.079 Uiso 1 1 calc R U .
C37 C 0.2214(19) 0.2801(5) 0.1660(18) 0.070(4) Uani 1 1 d . . .
H37 H 0.3163 0.2726 0.2485 0.085 Uiso 1 1 calc R U .
C38 C 0.269(2) 0.2804(6) 0.031(2) 0.086(5) Uani 1 1 d . . .
H38A H 0.3067 0.2513 0.0168 0.103 Uiso 1 1 calc R U .
H38B H 0.1766 0.2883 -0.0495 0.103 Uiso 1 1 calc R U .
H38C H 0.3539 0.3018 0.0420 0.103 Uiso 1 1 calc R U .
C39 C 0.166(3) 0.3243(6) 0.184(3) 0.113(8) Uani 1 1 d . . .
H39A H 0.2522 0.3453 0.1966 0.136 Uiso 1 1 calc R U .
H39B H 0.0759 0.3323 0.1010 0.136 Uiso 1 1 calc R U .
H39C H 0.1321 0.3248 0.2657 0.136 Uiso 1 1 calc R U .
C40 C -0.2582(16) 0.2410(5) 0.1674(17) 0.061(3) Uani 1 1 d . . .
H40A H -0.3477 0.2203 0.1306 0.074 Uiso 1 1 calc R U .
H40B H -0.2478 0.2577 0.0879 0.074 Uiso 1 1 calc R U .
C41 C -0.2950(16) 0.2724(5) 0.2679(16) 0.062(4) Uani 1 1 d . . .
C42 C -0.3347(19) 0.2573(5) 0.3747(16) 0.063(4) Uani 1 1 d . . .
H42 H -0.3430 0.2267 0.3852 0.076 Uiso 1 1 calc R U .
C43 C -0.364(2) 0.2855(5) 0.472(2) 0.087(6) Uani 1 1 d . . .
H43 H -0.3952 0.2740 0.5455 0.104 Uiso 1 1 calc R U .
C44 C -0.349(2) 0.3300(5) 0.4594(16) 0.067(4) Uani 1 1 d . . .
C45 C -0.304(2) 0.3457(5) 0.3511(17) 0.070(4) Uani 1 1 d . . .
H45 H -0.2925 0.3762 0.3410 0.084 Uiso 1 1 calc R U .
C46 C -0.274(2) 0.3173(4) 0.2582(15) 0.060(4) Uani 1 1 d . . .
H46 H -0.2400 0.3284 0.1863 0.072 Uiso 1 1 calc R U .
C47 C -0.386(3) 0.4016(6) 0.538(2) 0.101(7) Uani 1 1 d . . .
H47A H -0.4107 0.4155 0.6151 0.121 Uiso 1 1 calc R U .
H47B H -0.2835 0.4120 0.5369 0.121 Uiso 1 1 calc R U .
H47C H -0.4692 0.4090 0.4500 0.121 Uiso 1 1 calc R U .
C48 C 0.0705(16) 0.1456(4) 0.5019(15) 0.056(3) Uani 1 1 d . . .
C50 C 0.117(2) 0.2199(4) 0.5257(17) 0.065(4) Uani 1 1 d . . .
H50 H 0.0103 0.2338 0.5055 0.078 Uiso 1 1 calc R U .
C51 C 0.2415(16) 0.2508(4) 0.6144(15) 0.056(3) Uani 1 1 d . . .
C52 C 0.392(2) 0.2368(5) 0.6915(16) 0.070(4) Uani 1 1 d . . .
H52 H 0.4186 0.2068 0.6910 0.084 Uiso 1 1 calc R U .
C53 C 0.501(2) 0.2656(5) 0.7676(17) 0.070(4) Uani 1 1 d . . .
H53 H 0.6046 0.2558 0.8201 0.084 Uiso 1 1 calc R U .
C54 C 0.462(2) 0.3097(5) 0.7695(15) 0.066(4) Uani 1 1 d . . .
C55 C 0.317(2) 0.3247(5) 0.695(2) 0.078(5) Uani 1 1 d . . .
H55 H 0.2923 0.3548 0.6963 0.094 Uiso 1 1 calc R U .
C56 C 0.2025(17) 0.2944(4) 0.6148(15) 0.056(3) Uani 1 1 d . . .
H56 H 0.0990 0.3041 0.5613 0.067 Uiso 1 1 calc R U .
C57 C 0.117(2) 0.1260(5) 0.2812(19) 0.070(4) Uani 1 1 d . . .
H57A H 0.2253 0.1179 0.3383 0.084 Uiso 1 1 calc R U .
H57B H 0.0485 0.1001 0.2652 0.084 Uiso 1 1 calc R U .
H57C H 0.1167 0.1376 0.1918 0.084 Uiso 1 1 calc R U .
C61 C 0.178(3) 0.6530(9) 0.271(3) 0.056(7) Uani 0.5 1 d . . P
H61A H 0.1822 0.6339 0.1943 0.067 Uiso 0.5 1 calc R U P
H61B H 0.0861 0.6434 0.2975 0.067 Uiso 0.5 1 calc R U P

loop_
_atom_site_aniso_label
_atom_site_aniso_U_11
_atom_site_aniso_U_22
_atom_site_aniso_U_33
_atom_site_aniso_U_23
_atom_site_aniso_U_13
_atom_site_aniso_U_12
Cl1 0.069(5) 0.099(6) 0.059(4) 0.013(4) -0.007(4) -0.022(4)
Cl2 0.103(8) 0.151(11) 0.187(15) 0.105(11) -0.050(9) -0.071(8)
O2 0.076(8) 0.070(6) 0.113(10) -0.013(6) 0.025(7) 0.017(6)
O4 0.056(6) 0.067(5) 0.065(6) -0.014(5) 0.030(5) -0.009(4)
O14 0.113(10) 0.095(8) 0.073(7) -0.010(6) 0.055(7) 0.000(7)
O18 0.066(6) 0.060(6) 0.066(6) -0.021(5) 0.022(5) -0.008(5)
O19 0.058(6) 0.068(5) 0.063(6) -0.011(5) 0.034(5) -0.006(4)
O24 0.070(8) 0.102(9) 0.081(8) 0.007(6) 0.029(7) 0.022(6)
O25 0.105(10) 0.078(8) 0.094(9) 0.018(7) 0.030(7) 0.029(7)
O32 0.072(7) 0.074(6) 0.084(7) -0.005(5) 0.029(6) -0.009(5)
O34 0.052(5) 0.063(5) 0.071(6) -0.004(4) 0.031(5) 0.004(4)
O44 0.108(9) 0.065(6) 0.099(9) 0.001(6) 0.063(8) 0.001(6)
O48 0.086(8) 0.079(7) 0.054(6) 0.001(5) 0.010(6) -0.015(6)
O49 0.092(8) 0.066(6) 0.045(5) -0.004(4) 0.021(5) -0.014(5)
O54 0.084(9) 0.081(7) 0.088(9) -0.002(6) 0.016(8) -0.022(6)
O55 0.102(10) 0.065(7) 0.104(10) -0.013(6) 0.029(8) -0.027(6)
N1 0.046(7) 0.071(7) 0.059(7) 0.000(5) 0.019(6) -0.011(5)
N24 0.082(10) 0.055(7) 0.093(10) 0.006(6) 0.048(9) 0.013(6)
N31 0.053(7) 0.048(6) 0.072(8) -0.007(5) 0.024(6) -0.004(4)
N54 0.071(9) 0.071(8) 0.054(8) 0.003(6) 0.025(7) -0.009(7)
C2 0.067(9) 0.059(8) 0.052(8) -0.006(6) 0.012(7) 0.010(7)
C3 0.075(10) 0.051(7) 0.086(11) 0.009(7) 0.041(9) 0.003(6)
C4 0.043(7) 0.065(8) 0.055(8) 0.001(6) 0.008(6) 0.005(6)
C5 0.075(10) 0.067(8) 0.052(8) 0.003(6) 0.033(8) -0.005(7)
C6 0.137(17) 0.080(10) 0.061(10) -0.009(8) 0.062(11) -0.007(11)
C7 0.109(15) 0.091(12) 0.085(13) -0.047(10) 0.032(11) 0.004(11)
C8 0.113(16) 0.104(13) 0.136(18) -0.060(13) 0.080(15) -0.041(12)
C9 0.15(2) 0.109(17) 0.16(2) -0.002(15) 0.10(2) 0.019(14)
C10 0.067(9) 0.078(9) 0.041(7) 0.002(6) 0.010(7) 0.008(7)
C11 0.056(8) 0.071(9) 0.061(9) 0.003(7) 0.023(7) 0.009(7)
C12 0.102(12) 0.068(9) 0.099(13) -0.015(8) 0.078(12) -0.024(9)
C13 0.093(12) 0.072(9) 0.067(10) 0.001(7) 0.044(9) 0.003(8)
C14 0.060(9) 0.081(10) 0.074(11) -0.010(8) 0.023(9) 0.004(7)
C15 0.098(12) 0.063(8) 0.068(9) 0.003(7) 0.041(9) 0.006(8)
C16 0.066(10) 0.097(12) 0.082(11) 0.011(9) 0.042(9) 0.002(8)
C17 0.092(13) 0.078(11) 0.082(12) 0.009(9) 0.038(11) 0.006(9)
C18 0.060(9) 0.051(7) 0.070(10) 0.004(6) 0.019(8) -0.010(6)
C20 0.052(8) 0.047(7) 0.061(8) -0.003(5) 0.025(7) 0.000(5)
C21 0.087(11) 0.049(7) 0.080(10) 0.001(6) 0.055(10) 0.005(7)
C22 0.049(8) 0.059(7) 0.057(8) -0.003(6) 0.027(7) 0.000(6)
C23 0.080(9) 0.038(6) 0.051(7) -0.008(5) 0.039(7) -0.001(6)
C24 0.081(11) 0.067(8) 0.056(9) -0.009(7) 0.034(8) 0.010(8)
C25 0.064(9) 0.050(7) 0.082(11) -0.009(7) 0.030(9) -0.002(6)
C26 0.058(9) 0.068(9) 0.077(10) -0.016(7) 0.024(8) -0.012(7)
C27 0.080(9) 0.058(7) 0.032(6) -0.003(5) 0.012(6) 0.020(7)
C32 0.051(8) 0.056(8) 0.084(11) -0.009(7) 0.023(8) -0.005(6)
C33 0.050(7) 0.046(6) 0.046(7) -0.009(5) 0.013(6) -0.001(5)
C34 0.053(7) 0.052(6) 0.048(7) 0.003(5) 0.015(6) -0.003(5)
C35 0.048(7) 0.055(7) 0.063(8) 0.003(6) 0.024(7) 0.000(5)
C36 0.052(8) 0.083(10) 0.062(9) 0.003(7) 0.019(8) 0.004(7)
C37 0.053(9) 0.089(11) 0.064(10) 0.012(8) 0.012(8) -0.005(7)
C38 0.078(11) 0.093(12) 0.103(14) 0.010(10) 0.053(11) -0.004(9)
C39 0.17(2) 0.082(12) 0.124(18) -0.016(11) 0.098(19) -0.035(13)
C40 0.049(8) 0.062(8) 0.072(10) -0.006(7) 0.018(7) 0.001(6)
C41 0.043(7) 0.091(10) 0.052(8) 0.000(7) 0.016(7) 0.005(7)
C42 0.081(10) 0.059(8) 0.061(9) 0.009(6) 0.039(8) -0.005(7)
C43 0.091(13) 0.070(10) 0.122(16) 0.011(10) 0.064(12) 0.013(9)
C44 0.088(11) 0.068(9) 0.054(8) 0.000(7) 0.036(8) -0.006(8)
C45 0.082(11) 0.071(9) 0.056(9) -0.002(7) 0.022(8) 0.000(8)
C46 0.084(11) 0.051(7) 0.048(7) 0.001(6) 0.027(8) 0.002(6)
C47 0.16(2) 0.076(11) 0.092(13) -0.001(10) 0.073(14) 0.028(11)
C48 0.052(7) 0.042(6) 0.070(9) -0.007(6) 0.017(7) -0.019(5)
C50 0.078(10) 0.056(8) 0.075(10) 0.006(7) 0.045(9) 0.001(7)
C51 0.050(8) 0.069(8) 0.051(8) 0.008(6) 0.021(7) 0.005(6)
C52 0.108(14) 0.053(7) 0.056(9) 0.000(6) 0.037(9) 0.006(8)
C53 0.076(10) 0.075(10) 0.060(10) 0.015(7) 0.025(8) -0.008(8)
C54 0.085(11) 0.067(9) 0.052(8) 0.014(7) 0.032(9) -0.007(8)
C55 0.092(13) 0.056(8) 0.089(13) -0.011(8) 0.033(11) -0.005(8)
C56 0.060(8) 0.057(7) 0.055(8) -0.001(6) 0.025(7) 0.001(6)
C57 0.075(10) 0.065(8) 0.084(11) -0.014(7) 0.044(9) 0.014(7)
C61 0.024(11) 0.087(18) 0.038(13) 0.042(12) -0.016(10) -0.014(11)

loop_
_atom_type_symbol
_atom_type_description
_atom_type_scat_dispersion_real
_atom_type_scat_dispersion_imag
_atom_type_scat_source
C C 0.0181 0.0091
;
International Tables for Crystallography
(Vol. C, Tables 4.2.6.8 and 6.1.1.4)
;
H H 0.0000 0.0000
;
International Tables for Crystallography
(Vol. C, Table 6.1.1.4)
;
N N 0.0311 0.0180
;
International Tables for Crystallography
(Vol. C, Tables 4.2.6.8 and 6.1.1.4)
;
O O 0.0492 0.0322
;
International Tables for Crystallography
(Vol. C, Tables 4.2.6.8 and 6.1.1.4)
;
Cl Cl 0.3639 0.7018
;
International Tables for Crystallography
(Vol. C, Tables 4.2.6.8 and 6.1.1.4)
;

loop_
_geom_angle_atom_site_label_1
_geom_angle_atom_site_label_2
_geom_angle_atom_site_label_3
_geom_angle
C4 O4 H4 109.5
C14 O14 C17 119.0(13)
C18 O19 C20 108.5(10)
C34 O34 H34 109.5
C44 O44 C47 119.4(13)
C48 O49 C50 108.5(10)
C2 N1 C5 113.3(11)
C2 N1 C10 124.2(13)
C5 N1 C10 121.8(12)
O24 N24 O25 121.7(15)
O24 N24 C24 120.4(13)
O25 N24 C24 117.9(16)
C32 N31 C40 123.0(11)
C32 N31 C35 115.6(11)
C40 N31 C35 120.9(11)
O54 N54 O55 122.3(14)
O54 N54 C54 118.1(14)
O55 N54 C54 119.5(15)
O2 C2 N1 123.6(14)
O2 C2 C3 126.2(13)
N1 C2 C3 110.0(12)
C18 C3 C2 110.7(12)
C18 C3 C27 113.9(12)
C2 C3 C27 105.7(13)
C18 C3 C4 104.0(13)
C2 C3 C4 103.1(11)
C27 C3 C4 118.9(12)
O4 C4 C3 116.9(12)
O4 C4 C5 111.7(11)
C3 C4 C5 104.4(12)
O4 C4 C20 113.1(11)
C3 C4 C20 100.8(11)
C5 C4 C20 109.2(11)
N1 C5 C6 114.0(14)
N1 C5 C4 101.4(11)
C6 C5 C4 116.4(13)
N1 C5 H5 108.2
C6 C5 H5 108.2
C4 C5 H5 108.2
C7 C6 C5 119.7(16)
C7 C6 H6A 107.4
C5 C6 H6A 107.4
C7 C6 H6B 107.4
C5 C6 H6B 107.4
H6A C6 H6B 106.9
C6 C7 C8 113.4(19)
C6 C7 C9 109.7(19)
C8 C7 C9 112.1(14)
C6 C7 H7 107.1
C8 C7 H7 107.1
C9 C7 H7 107.1
C7 C8 H8A 109.5
C7 C8 H8B 109.5
H8A C8 H8B 109.5
C7 C8 H8C 109.5
H8A C8 H8C 109.5
H8B C8 H8C 109.5
C7 C9 H9A 109.5
C7 C9 H9B 109.5
H9A C9 H9B 109.5
C7 C9 H9C 109.5
H9A C9 H9C 109.5
H9B C9 H9C 109.5
C11 C10 N1 110.6(12)
C11 C10 H10A 109.5
N1 C10 H10A 109.5
C11 C10 H10B 109.5
N1 C10 H10B 109.5
H10A C10 H10B 108.1
C16 C11 C10 124.0(14)
C16 C11 C12 115.3(14)
C10 C11 C12 120.8(13)
C13 C12 C11 121.3(15)
C13 C12 H12 119.4
C11 C12 H12 119.4
C12 C13 C14 122.3(15)
C12 C13 H13 118.8
C14 C13 H13 118.8
O14 C14 C15 123.4(15)
O14 C14 C13 116.4(14)
C15 C14 C13 120.1(16)
C14 C15 C16 119.5(15)
C14 C15 H15 120.3
C16 C15 H15 120.2
C11 C16 C15 121.4(15)
C11 C16 H16 119.3
C15 C16 H16 119.3
O14 C17 H17A 109.5
O14 C17 H17B 109.5
H17A C17 H17B 109.5
O14 C17 H17C 109.5
H17A C17 H17C 109.5
H17B C17 H17C 109.5
O18 C18 O19 118.8(14)
O18 C18 C3 129.6(14)
O19 C18 C3 111.6(11)
O19 C20 C21 112.1(12)
O19 C20 C4 104.3(9)
C21 C20 C4 116.6(10)
O19 C20 H20 107.8
C21 C20 H20 107.8
C4 C20 H20 107.8
C22 C21 C26 121.0(15)
C22 C21 C20 121.5(12)
C26 C21 C20 117.2(15)
C23 C22 C21 119.0(13)
C23 C22 H22 120.5
C21 C22 H22 120.5
C22 C23 C24 123.0(14)
C22 C23 H23 118.5
C24 C23 H23 118.5
C23 C24 C25 119.0(14)
C23 C24 N24 120.8(15)
C25 C24 N24 120.0(14)
C26 C25 C24 117.9(12)
C26 C25 H25 121.1
C24 C25 H25 121.1
C25 C26 C21 120.0(15)
C25 C26 H26 120.0
C21 C26 H26 120.0
C3 C27 H27A 109.5
C3 C27 H27B 109.5
H27A C27 H27B 109.5
C3 C27 H27C 109.5
H27A C27 H27C 109.5
H27B C27 H27C 109.5
O32 C32 N31 127.2(14)
O32 C32 C33 121.8(13)
N31 C32 C33 110.5(11)
C32 C33 C48 112.2(11)
C32 C33 C57 113.0(12)
C48 C33 C57 110.0(11)
C32 C33 C34 99.1(10)
C48 C33 C34 102.6(10)
C57 C33 C34 119.1(11)
O34 C34 C35 115.6(10)
O34 C34 C50 108.2(11)
C35 C34 C50 111.0(11)
O34 C34 C33 113.3(10)
C35 C34 C33 106.9(11)
C50 C34 C33 100.8(10)
N31 C35 C34 100.3(10)
N31 C35 C36 111.5(12)
C34 C35 C36 118.9(11)
N31 C35 H35 108.6
C34 C35 H35 108.6
C36 C35 H35 108.6
C35 C36 C37 113.5(13)
C35 C36 H36A 108.9
C37 C36 H36A 108.9
C35 C36 H36B 108.9
C37 C36 H36B 108.9
H36A C36 H36B 107.7
C39 C37 C36 113.7(15)
C39 C37 C38 107.8(14)
C36 C37 C38 106.8(14)
C39 C37 H37 109.5
C36 C37 H37 109.5
C38 C37 H37 109.5
C37 C38 H38A 109.5
C37 C38 H38B 109.5
H38A C38 H38B 109.5
C37 C38 H38C 109.5
H38A C38 H38C 109.5
H38B C38 H38C 109.5
C37 C39 H39A 109.5
C37 C39 H39B 109.5
H39A C39 H39B 109.5
C37 C39 H39C 109.5
H39A C39 H39C 109.5
H39B C39 H39C 109.5
N31 C40 C41 112.3(12)
N31 C40 H40A 109.2
C41 C40 H40A 109.2
N31 C40 H40B 109.2
C41 C40 H40B 109.2
H40A C40 H40B 107.9
C42 C41 C46 118.4(13)
C42 C41 C40 120.6(14)
C46 C41 C40 120.7(13)
C41 C42 C43 122.0(14)
C41 C42 H42 119.0
C43 C42 H42 119.0
C44 C43 C42 119.3(16)
C44 C43 H43 120.3
C42 C43 H43 120.3
O44 C44 C43 117.2(13)
O44 C44 C45 123.9(13)
C43 C44 C45 118.8(15)
C46 C45 C44 120.5(14)
C46 C45 H45 119.8
C44 C45 H45 119.8
C45 C46 C41 120.9(13)
C45 C46 H46 119.6
C41 C46 H46 119.6
O44 C47 H47A 109.5
O44 C47 H47B 109.5
H47A C47 H47B 109.5
O44 C47 H47C 109.5
H47A C47 H47C 109.5
H47B C47 H47C 109.5
O48 C48 O49 119.7(13)
O48 C48 C33 127.8(12)
O49 C48 C33 112.4(10)
O49 C50 C51 111.1(13)
O49 C50 C34 106.0(10)
C51 C50 C34 114.1(11)
O49 C50 H50 108.5
C51 C50 H50 108.5
C34 C50 H50 108.5
C52 C51 C56 119.9(14)
C52 C51 C50 122.0(13)
C56 C51 C50 118.1(13)
C53 C52 C51 120.2(14)
C53 C52 H52 119.9
C51 C52 H52 119.9
C52 C53 C54 120.2(17)
C52 C53 H53 119.9
C54 C53 H53 119.9
C55 C54 C53 121.4(16)
C55 C54 N54 118.4(15)
C53 C54 N54 120.1(16)
C54 C55 C56 118.4(15)
C54 C55 H55 120.8
C56 C55 H55 120.8
C51 C56 C55 119.9(14)
C51 C56 H56 120.1
C55 C56 H56 120.1
C33 C57 H57A 109.5
C33 C57 H57B 109.5
H57A C57 H57B 109.5
C33 C57 H57C 109.5
H57A C57 H57C 109.5
H57B C57 H57C 109.5
Cl2 C61 Cl1 115.3(15)
Cl2 C61 H61A 108.4
Cl1 C61 H61A 108.4
Cl2 C61 H61B 108.4
Cl1 C61 H61B 108.4
H61A C61 H61B 107.5

loop_
_geom_bond_atom_site_label_1
_geom_bond_atom_site_label_2
_geom_bond_distance
Cl1 C61 1.72(2)
Cl2 C61 1.71(3)
O2 C2 1.249(18)
O4 C4 1.400(17)
O4 H4 0.9801
O14 C14 1.36(2)
O14 C17 1.42(2)
O18 C18 1.229(16)
O19 C18 1.374(17)
O19 C20 1.463(15)
O24 N24 1.237(19)
O25 N24 1.235(17)
O32 C32 1.257(17)
O34 C34 1.434(16)
O34 H34 0.9801
O44 C44 1.382(18)
O44 C47 1.39(2)
O48 C48 1.211(16)
O49 C48 1.367(16)
O49 C50 1.479(17)
O54 N54 1.207(18)
O55 N54 1.223(17)
N1 C2 1.348(18)
N1 C5 1.46(2)
N1 C10 1.50(2)
N24 C24 1.44(2)
N31 C32 1.338(18)
N31 C40 1.452(18)
N31 C35 1.457(17)
N54 C54 1.44(2)
C2 C3 1.48(2)
C3 C18 1.47(2)
C3 C27 1.49(2)
C3 C4 1.52(2)
C4 C5 1.56(2)
C4 C20 1.57(2)
C5 C6 1.52(2)
C5 H5 1.0000
C6 C7 1.48(3)
C6 H6A 0.9900
C6 H6B 0.9900
C7 C8 1.54(3)
C7 C9 1.59(3)
C7 H7 1.0000
C8 H8A 0.9800
C8 H8B 0.9800
C8 H8C 0.9800
C9 H9A 0.9800
C9 H9B 0.9800
C9 H9C 0.9800
C10 C11 1.45(2)
C10 H10A 0.9900
C10 H10B 0.9900
C11 C16 1.38(2)
C11 C12 1.48(2)
C12 C13 1.33(2)
C12 H12 0.9500
C13 C14 1.37(2)
C13 H13 0.9500
C14 C15 1.37(2)
C15 C16 1.45(2)
C15 H15 0.9500
C16 H16 0.9500
C17 H17A 0.9800
C17 H17B 0.9800
C17 H17C 0.9800
C20 C21 1.48(2)
C20 H20 1.0000
C21 C22 1.36(2)
C21 C26 1.40(2)
C22 C23 1.351(19)
C22 H22 0.9500
C23 C24 1.371(19)
C23 H23 0.9500
C24 C25 1.42(2)
C25 C26 1.40(2)
C25 H25 0.9500
C26 H26 0.9500
C27 H27A 0.9800
C27 H27B 0.9800
C27 H27C 0.9800
C32 C33 1.50(2)
C33 C48 1.51(2)
C33 C57 1.544(17)
C33 C34 1.597(17)
C34 C35 1.509(19)
C34 C50 1.54(2)
C35 C36 1.52(2)
C35 H35 1.0000
C36 C37 1.55(2)
C36 H36A 0.9900
C36 H36B 0.9900
C37 C39 1.47(3)
C37 C38 1.58(2)
C37 H37 1.0000
C38 H38A 0.9800
C38 H38B 0.9800
C38 H38C 0.9800
C39 H39A 0.9800
C39 H39B 0.9800
C39 H39C 0.9800
C40 C41 1.52(2)
C40 H40A 0.9900
C40 H40B 0.9900
C41 C42 1.34(2)
C41 C46 1.39(2)
C42 C43 1.41(2)
C42 H42 0.9500
C43 C44 1.38(2)
C43 H43 0.9500
C44 C45 1.38(2)
C45 C46 1.38(2)
C45 H45 0.9500
C46 H46 0.9500
C47 H47A 0.9800
C47 H47B 0.9800
C47 H47C 0.9800
C50 C51 1.51(2)
C50 H50 1.0000
C51 C52 1.38(2)
C51 C56 1.380(19)
C52 C53 1.35(2)
C52 H52 0.9500
C53 C54 1.40(2)
C53 H53 0.9500
C54 C55 1.34(3)
C55 C56 1.42(2)
C55 H55 0.9500
C56 H56 0.9500
C57 H57A 0.9800
C57 H57B 0.9800
C57 H57C 0.9800
C61 H61A 0.9900
C61 H61B 0.9900

loop_
_geom_hbond_atom_site_label_D
_geom_hbond_atom_site_label_H
_geom_hbond_atom_site_label_A
_geom_hbond_distance_DA
_geom_hbond_distance_DH
_geom_hbond_distance_HA
_geom_hbond_angle_DHA
_geom_hbond_publ_flag
O34 H34 O18 2.842(17) 0.980 1.893 162.2 no

loop_
_geom_torsion_atom_site_label_1
_geom_torsion_atom_site_label_2
_geom_torsion_atom_site_label_3
_geom_torsion_atom_site_label_4
_geom_torsion
C5 N1 C2 O2 -172.9(15)
C10 N1 C2 O2 -2(2)
C5 N1 C2 C3 2.2(16)
C10 N1 C2 C3 172.8(13)
O2 C2 C3 C18 45(2)
N1 C2 C3 C18 -129.6(13)
O2 C2 C3 C27 -78.6(19)
N1 C2 C3 C27 106.5(13)
O2 C2 C3 C4 155.9(16)
N1 C2 C3 C4 -19.0(15)
C18 C3 C4 O4 -93.4(14)
C2 C3 C4 O4 151.0(12)
C27 C3 C4 O4 35(2)
C18 C3 C4 C5 142.7(12)
C2 C3 C4 C5 27.2(14)
C27 C3 C4 C5 -89.3(16)
C18 C3 C4 C20 29.5(13)
C2 C3 C4 C20 -86.1(13)
C27 C3 C4 C20 157.4(14)
C2 N1 C5 C6 -110.9(15)
C10 N1 C5 C6 78.3(16)
C2 N1 C5 C4 15.1(14)
C10 N1 C5 C4 -155.8(12)
O4 C4 C5 N1 -152.8(11)
C3 C4 C5 N1 -25.6(13)
C20 C4 C5 N1 81.4(12)
O4 C4 C5 C6 -28.5(18)
C3 C4 C5 C6 98.7(15)
C20 C4 C5 C6 -154.3(13)
N1 C5 C6 C7 -160.6(17)
C4 C5 C6 C7 82(2)
C5 C6 C7 C8 -176.3(15)
C5 C6 C7 C9 58(2)
C2 N1 C10 C11 -99.7(16)
C5 N1 C10 C11 70.2(16)
N1 C10 C11 C16 -106.0(18)
N1 C10 C11 C12 73.7(18)
C16 C11 C12 C13 -3(3)
C10 C11 C12 C13 177.6(17)
C11 C12 C13 C14 4(3)
C17 O14 C14 C15 -9(3)
C17 O14 C14 C13 169.3(17)
C12 C13 C14 O14 177.8(18)
C12 C13 C14 C15 -3(3)
O14 C14 C15 C16 179.6(16)
C13 C14 C15 C16 1(3)
C10 C11 C16 C15 179.9(16)
C12 C11 C16 C15 0(3)
C14 C15 C16 C11 1(3)
C20 O19 C18 O18 176.7(12)
C20 O19 C18 C3 -3.4(15)
C2 C3 C18 O18 -87.9(18)
C27 C3 C18 O18 31(2)
C4 C3 C18 O18 162.1(15)
C2 C3 C18 O19 92.2(14)
C27 C3 C18 O19 -148.8(13)
C4 C3 C18 O19 -17.8(15)
C18 O19 C20 C21 149.7(11)
C18 O19 C20 C4 22.6(13)
O4 C4 C20 O19 93.6(12)
C3 C4 C20 O19 -31.9(13)
C5 C4 C20 O19 -141.4(11)
O4 C4 C20 C21 -30.6(16)
C3 C4 C20 C21 -156.1(13)
C5 C4 C20 C21 94.4(14)
O19 C20 C21 C22 -39.1(16)
C4 C20 C21 C22 81.0(16)
O19 C20 C21 C26 147.0(12)
C4 C20 C21 C26 -92.9(15)
C26 C21 C22 C23 -3(2)
C20 C21 C22 C23 -176.8(11)
C21 C22 C23 C24 6.5(19)
C22 C23 C24 C25 -7(2)
C22 C23 C24 N24 179.2(12)
O24 N24 C24 C23 -14(2)
O25 N24 C24 C23 169.1(14)
O24 N24 C24 C25 171.4(13)
O25 N24 C24 C25 -5(2)
C23 C24 C25 C26 4(2)
N24 C24 C25 C26 177.7(13)
C24 C25 C26 C21 0(2)
C22 C21 C26 C25 0(2)
C20 C21 C26 C25 174.2(13)
C40 N31 C32 O32 16(2)
C35 N31 C32 O32 -171.9(14)
C40 N31 C32 C33 -172.2(12)
C35 N31 C32 C33 -0.1(17)
O32 C32 C33 C48 -63.8(18)
N31 C32 C33 C48 123.8(12)
O32 C32 C33 C57 61.3(18)
N31 C32 C33 C57 -111.1(14)
O32 C32 C33 C34 -171.5(14)
N31 C32 C33 C34 16.1(14)
C32 C33 C34 O34 -154.8(11)
C48 C33 C34 O34 89.9(12)
C57 C33 C34 O34 -31.9(17)
C32 C33 C34 C35 -26.2(13)
C48 C33 C34 C35 -141.6(11)
C57 C33 C34 C35 96.7(14)
C32 C33 C34 C50 89.8(12)
C48 C33 C34 C50 -25.5(12)
C57 C33 C34 C50 -147.3(13)
C32 N31 C35 C34 -17.0(15)
C40 N31 C35 C34 155.3(12)
C32 N31 C35 C36 109.7(15)
C40 N31 C35 C36 -77.9(15)
O34 C34 C35 N31 153.2(10)
C50 C34 C35 N31 -83.0(12)
C33 C34 C35 N31 26.1(12)
O34 C34 C35 C36 31.6(17)
C50 C34 C35 C36 155.4(13)
C33 C34 C35 C36 -95.6(14)
N31 C35 C36 C37 159.4(12)
C34 C35 C36 C37 -84.8(16)
C35 C36 C37 C39 -65(2)
C35 C36 C37 C38 176.2(13)
C32 N31 C40 C41 100.3(16)
C35 N31 C40 C41 -71.4(16)
N31 C40 C41 C42 -67.5(18)
N31 C40 C41 C46 106.7(16)
C46 C41 C42 C43 4(2)
C40 C41 C42 C43 177.9(15)
C41 C42 C43 C44 -2(3)
C47 O44 C44 C43 -172(2)
C47 O44 C44 C45 7(3)
C42 C43 C44 O44 179.2(17)
C42 C43 C44 C45 0(3)
O44 C44 C45 C46 -179.5(16)
C43 C44 C45 C46 0(3)
C44 C45 C46 C41 2(3)
C42 C41 C46 C45 -4(2)
C40 C41 C46 C45 -178.2(15)
C50 O49 C48 O48 -174.3(13)
C50 O49 C48 C33 7.7(15)
C32 C33 C48 O48 88.9(17)
C57 C33 C48 O48 -37.9(19)
C34 C33 C48 O48 -165.7(14)
C32 C33 C48 O49 -93.3(13)
C57 C33 C48 O49 139.9(12)
C34 C33 C48 O49 12.2(14)
C48 O49 C50 C51 -149.7(12)
C48 O49 C50 C34 -25.2(15)
O34 C34 C50 O49 -88.3(13)
C35 C34 C50 O49 143.8(11)
C33 C34 C50 O49 30.9(14)
O34 C34 C50 C51 34.3(15)
C35 C34 C50 C51 -93.6(15)
C33 C34 C50 C51 153.4(12)
O49 C50 C51 C52 41.9(18)
C34 C50 C51 C52 -77.8(17)
O49 C50 C51 C56 -139.4(12)
C34 C50 C51 C56 100.9(14)
C56 C51 C52 C53 0(2)
C50 C51 C52 C53 178.8(13)
C51 C52 C53 C54 0(2)
C52 C53 C54 C55 -1(2)
C52 C53 C54 N54 -179.4(13)
O54 N54 C54 C55 -177.9(15)
O55 N54 C54 C55 2(2)
O54 N54 C54 C53 0.6(19)
O55 N54 C54 C53 -179.8(14)
C53 C54 C55 C56 1(2)
N54 C54 C55 C56 179.3(13)
C52 C51 C56 C55 0(2)
C50 C51 C56 C55 -179.0(13)
C54 C55 C56 C51 0(2)
